data_4071860
loop_
_publ_author_name
'Kosturko, George W.'
'Graham, Peter M.'
'Myers, William H.'
'Smith, Timothy M.'
'Sabat, Michal'
'Harman, W. Dean'

_publ_section_title
;
 Tungsten-Promoted Diels&#x2212;Alder Cycloaddition of Pyridines:
 Dearomatization of 2,6-Dimethoxypyridine Generates a Potent 2-Azadiene
 Synthon
;
_journal_issue 17
_journal_name_full Organometallics
_journal_page_first 4513
_journal_paper_doi 10.1021/om800430p
_journal_volume 27
_journal_year 2008
_chemical_formula_sum 'C26 H37 B Cl3 N8 O7 P W'
_chemical_formula_weight 905.62
_chemical_name_systematic
; 
 ? 
;
_space_group_IT_number 14
_symmetry_cell_setting monoclinic
_symmetry_space_group_name_Hall '-P 2yn'
_symmetry_space_group_name_H-M 'P 1 21/n 1'
_atom_sites_solution_hydrogens geom
_atom_sites_solution_primary direct
_atom_sites_solution_secondary difmap
_audit_creation_method SHELXL-97
_cell_angle_alpha 90.00
_cell_angle_beta 102.9800(10)
_cell_angle_gamma 90.00
_cell_formula_units_Z 4
_cell_length_a 11.5691(7)
_cell_length_b 13.0081(8)
_cell_length_c 23.9368(16)
_cell_measurement_reflns_used 8830
_cell_measurement_temperature 293(2)
_cell_measurement_theta_max 26.980
_cell_measurement_theta_min 2.345
_cell_volume 3510.3(4)
_computing_cell_refinement 'Bruker SMART'
_computing_data_collection 'Bruker SMART'
_computing_data_reduction 'Bruker SAINT'
_computing_molecular_graphics 'Bruker SHELXTL'
_computing_publication_material 'Bruker SHELXTL'
_computing_structure_refinement 'SHELXL-97 (Sheldrick, 1997)'
_computing_structure_solution 'SHELXS-97 (Sheldrick, 1990)'
_diffrn_ambient_temperature 273(2)
_diffrn_measured_fraction_theta_full 0.991
_diffrn_measured_fraction_theta_max 0.991
_diffrn_measurement_device_type 'Bruker SMART APEX CCD area detector'
_diffrn_measurement_method 'phi and omega scans'
_diffrn_radiation_monochromator graphite
_diffrn_radiation_source 'fine-focus sealed tube'
_diffrn_radiation_type MoK\a
_diffrn_radiation_wavelength 0.71073
_diffrn_reflns_av_R_equivalents 0.0909
_diffrn_reflns_av_sigmaI/netI 0.1484
_diffrn_reflns_limit_h_max 17
_diffrn_reflns_limit_h_min -17
_diffrn_reflns_limit_k_max 19
_diffrn_reflns_limit_k_min -19
_diffrn_reflns_limit_l_max 35
_diffrn_reflns_limit_l_min -36
_diffrn_reflns_number 46192
_diffrn_reflns_theta_full 32.58
_diffrn_reflns_theta_max 32.58
_diffrn_reflns_theta_min 2.18
_exptl_absorpt_coefficient_mu 3.619
_exptl_absorpt_correction_T_max 0.801929
_exptl_absorpt_correction_T_min 0.650555
_exptl_absorpt_correction_type empirical
_exptl_absorpt_process_details 'Bruker SADABS'
_exptl_crystal_colour orange
_exptl_crystal_density_diffrn 1.714
_exptl_crystal_density_meas ?
_exptl_crystal_density_method 'not measured'
_exptl_crystal_description block
_exptl_crystal_F_000 1800
_exptl_crystal_size_max 0.31
_exptl_crystal_size_mid 0.28
_exptl_crystal_size_min 0.22
_refine_diff_density_max 2.271
_refine_diff_density_min -1.239
_refine_diff_density_rms 0.132
_refine_ls_extinction_coef none
_refine_ls_extinction_method none
_refine_ls_goodness_of_fit_ref 0.744
_refine_ls_hydrogen_treatment mixed
_refine_ls_matrix_type full
_refine_ls_number_parameters 479
_refine_ls_number_reflns 12675
_refine_ls_number_restraints 0
_refine_ls_restrained_S_all 0.744
_refine_ls_R_factor_all 0.1099
_refine_ls_R_factor_gt 0.0465
_refine_ls_shift/su_max 0.007
_refine_ls_shift/su_mean 0.000
_refine_ls_structure_factor_coef Fsqd
_refine_ls_weighting_details 'calc w=1/[\s^2^(Fo^2^)+(0.0209P)^2^+0.0000P] where P=(Fo^2^+2Fc^2^)/3'
_refine_ls_weighting_scheme calc
_refine_ls_wR_factor_gt 0.0706
_refine_ls_wR_factor_ref 0.0823
_reflns_number_gt 6393
_reflns_number_total 12675
_reflns_threshold_expression >2sigma(I)
_cod_data_source_file om800430p_si_005.cif
_cod_data_source_block C26H37BN8O7PCl3W
_cod_depositor_comments
;
The following automatic conversions were performed:

'_symmetry_cell_setting' value 'Monoclinic' changed to 'monoclinic'
according to /home/saulius/struct/CIF-dictionaries/cif_core.dic
dictionary named 'cif_core.dic' version 2.4.1 from 2010-06-29.

Automatic conversion script
Id: cif_fix_values 1715 2011-07-08 13:25:40Z adriana 

The following automatic conversions were performed:

'_exptl_crystal_density_meas' value 'not measured' was changed to '?'
- the value is perceived as not measured.

Automatic conversion script
Id: cif_fix_values 3008 2015-01-20 13:52:24Z robertas 
;
_cod_original_sg_symbol_H-M P2(1)/n
_cod_database_code 4071860

loop_
_symmetry_equiv_pos_as_xyz
'x, y, z'
'-x+1/2, y+1/2, -z+1/2'
'-x, -y, -z'
'x-1/2, -y-1/2, z-1/2'

loop_
_atom_site_label
_atom_site_type_symbol
_atom_site_fract_x
_atom_site_fract_y
_atom_site_fract_z
_atom_site_U_iso_or_equiv
_atom_site_adp_type
_atom_site_occupancy
_atom_site_symmetry_multiplicity
_atom_site_calc_flag
_atom_site_refinement_flags
W W 0.696857(17) 0.635150(14) 0.389180(8) 0.02807(5) Uani 1 1 d .
Cl1 Cl 0.15937(17) 0.16819(15) 0.43819(8) 0.0930(6) Uani 1 1 d .
Cl2 Cl 0.13078(19) 0.04584(15) 0.33614(9) 0.1016(7) Uani 1 1 d .
Cl3 Cl 0.1658(2) 0.26464(17) 0.33045(9) 0.1079(7) Uani 1 1 d .
P1 P 0.76502(12) 0.65391(11) 0.29746(6) 0.0400(3) Uani 1 1 d .
O1 O 0.7236(3) 0.9636(2) 0.37111(15) 0.0430(9) Uani 1 1 d .
O2 O 0.4992(3) 0.7874(2) 0.48054(13) 0.0315(7) Uani 1 1 d .
O3 O 0.2514(3) 0.8617(3) 0.43445(14) 0.0504(9) Uani 1 1 d .
O4 O 0.2380(3) 0.7719(3) 0.35433(18) 0.0629(12) Uani 1 1 d .
O5 O 0.3604(3) 0.9946(3) 0.24930(15) 0.0550(10) Uani 1 1 d .
O6 O 0.4374(4) 1.0749(3) 0.33137(16) 0.0576(11) Uani 1 1 d .
O7 O 0.8842(3) 0.7818(3) 0.44608(15) 0.0487(10) Uani 1 1 d .
H1S H 0.276(7) 0.170(6) 0.370(4) 0.16(4) Uiso 1 1 d .
N1 N 0.6190(3) 0.8833(3) 0.43030(16) 0.0295(9) Uani 1 1 d .
N2 N 0.5856(3) 0.5009(3) 0.34927(17) 0.0338(9) Uani 1 1 d .
N3 N 0.6077(4) 0.4035(3) 0.37165(18) 0.0371(10) Uani 1 1 d .
N4 N 0.6695(3) 0.5588(3) 0.46849(17) 0.0323(9) Uani 1 1 d .
N5 N 0.6755(3) 0.4541(3) 0.47408(17) 0.0359(10) Uani 1 1 d .
N6 N 0.8418(3) 0.5200(3) 0.40852(17) 0.0380(10) Uani 1 1 d .
N7 N 0.8247(4) 0.4195(3) 0.41769(18) 0.0411(11) Uani 1 1 d .
N8 N 0.8003(4) 0.7269(3) 0.42247(16) 0.0326(10) Uani 1 1 d .
C2 C 0.6390(4) 0.9003(3) 0.3819(2) 0.0310(11) Uani 1 1 d .
C3 C 0.5617(4) 0.8526(3) 0.32949(19) 0.0306(10) Uani 1 1 d .
H3 H 0.5871 0.8703 0.2943 0.037 Uiso 1 1 calc R
C4 C 0.5588(4) 0.7368(4) 0.3392(2) 0.0287(11) Uani 1 1 d .
C5 C 0.5328(4) 0.7153(3) 0.3947(2) 0.0272(10) Uani 1 1 d .
C6 C 0.5185(4) 0.8150(3) 0.42614(18) 0.0272(10) Uani 1 1 d .
C7 C 0.4104(4) 0.8774(3) 0.38955(18) 0.0295(10) Uani 1 1 d .
H7 H 0.4117 0.9464 0.4061 0.035 Uiso 1 1 calc R
C8 C 0.4314(4) 0.8884(3) 0.32821(19) 0.0291(11) Uani 1 1 d .
H8 H 0.3766 0.8423 0.3028 0.035 Uiso 1 1 calc R
C9 C 0.2913(4) 0.8299(4) 0.3894(2) 0.0351(12) Uani 1 1 d .
C10 C 0.4101(4) 0.9977(4) 0.3050(2) 0.0385(12) Uani 1 1 d .
C11 C 0.7915(5) 1.0174(4) 0.4206(3) 0.0613(17) Uani 1 1 d .
H11A H 0.7423 1.0682 0.4328 0.092 Uiso 1 1 calc R
H11B H 0.8583 1.0503 0.4106 0.092 Uiso 1 1 calc R
H11C H 0.8188 0.9693 0.4511 0.092 Uiso 1 1 calc R
C12 C 0.5033(4) 0.8688(4) 0.52097(19) 0.0414(12) Uani 1 1 d .
H12A H 0.5755 0.9070 0.5242 0.062 Uiso 1 1 calc R
H12B H 0.5005 0.8406 0.5577 0.062 Uiso 1 1 calc R
H12C H 0.4367 0.9137 0.5082 0.062 Uiso 1 1 calc R
C13 C 0.1369(5) 0.8240(5) 0.4393(3) 0.0672(19) Uani 1 1 d .
H13A H 0.0764 0.8543 0.4098 0.101 Uiso 1 1 calc R
H13B H 0.1234 0.8421 0.4761 0.101 Uiso 1 1 calc R
H13C H 0.1347 0.7506 0.4351 0.101 Uiso 1 1 calc R
C14 C 0.3338(5) 1.0926(4) 0.2204(3) 0.0680(19) Uani 1 1 d .
H14A H 0.2881 1.1340 0.2407 0.102 Uiso 1 1 calc R
H14B H 0.2891 1.0812 0.1819 0.102 Uiso 1 1 calc R
H14C H 0.4064 1.1274 0.2193 0.102 Uiso 1 1 calc R
C15 C 0.5281(6) 0.3370(5) 0.3411(3) 0.0485(15) Uani 1 1 d .
C16 C 0.4545(6) 0.3892(5) 0.2983(3) 0.0563(18) Uani 1 1 d .
C17 C 0.4930(5) 0.4889(5) 0.3052(3) 0.0454(14) Uani 1 1 d .
C18 C 0.6599(5) 0.4292(4) 0.5264(2) 0.0438(14) Uani 1 1 d .
C19 C 0.6437(5) 0.5167(5) 0.5542(3) 0.0441(15) Uani 1 1 d .
C20 C 0.6510(5) 0.5949(5) 0.5167(2) 0.0380(12) Uani 1 1 d .
C21 C 0.9309(5) 0.3720(5) 0.4317(2) 0.0570(16) Uani 1 1 d .
H21 H 0.9432 0.3028 0.4409 0.068 Uiso 1 1 calc R
C22 C 1.0168(6) 0.4422(6) 0.4300(3) 0.067(2) Uani 1 1 d .
C23 C 0.9594(5) 0.5330(5) 0.4164(3) 0.0479(15) Uani 1 1 d .
C24 C 0.6620(5) 0.6829(5) 0.2304(2) 0.071(2) Uani 1 1 d .
H24A H 0.6163 0.7426 0.2352 0.107 Uiso 1 1 calc R
H24B H 0.6098 0.6255 0.2192 0.107 Uiso 1 1 calc R
H24C H 0.7053 0.6961 0.2013 0.107 Uiso 1 1 calc R
C25 C 0.8736(5) 0.7553(5) 0.3011(3) 0.070(2) Uani 1 1 d .
H25A H 0.8926 0.7632 0.2643 0.106 Uiso 1 1 calc R
H25B H 0.9441 0.7380 0.3291 0.106 Uiso 1 1 calc R
H25C H 0.8416 0.8186 0.3117 0.106 Uiso 1 1 calc R
C26 C 0.8376(5) 0.5420(4) 0.2753(3) 0.0703(19) Uani 1 1 d .
H26A H 0.8606 0.5567 0.2400 0.105 Uiso 1 1 calc R
H26B H 0.7838 0.4848 0.2698 0.105 Uiso 1 1 calc R
H26C H 0.9067 0.5253 0.3044 0.105 Uiso 1 1 calc R
C27 C 0.1982(7) 0.1527(6) 0.3723(3) 0.081(2) Uani 1 1 d .
B1 B 0.7042(6) 0.3857(4) 0.4270(3) 0.0426(16) Uani 1 1 d .
H1B H 0.701(3) 0.307(3) 0.4401(15) 0.013(10) Uiso 1 1 d .
H4 H 0.515(3) 0.705(3) 0.3104(17) 0.020(12) Uiso 1 1 d .
H5 H 0.475(3) 0.671(2) 0.3941(14) 0.004(9) Uiso 1 1 d .
H15 H 0.532(4) 0.273(3) 0.3509(18) 0.028(14) Uiso 1 1 d .
H16 H 0.403(4) 0.368(4) 0.273(2) 0.045(16) Uiso 1 1 d .
H17 H 0.474(4) 0.545(3) 0.2848(18) 0.024(13) Uiso 1 1 d .
H18 H 0.656(4) 0.360(3) 0.5334(18) 0.037(13) Uiso 1 1 d .
H19 H 0.637(4) 0.526(3) 0.5848(18) 0.024(14) Uiso 1 1 d .
H20 H 0.647(4) 0.657(3) 0.5188(17) 0.013(12) Uiso 1 1 d .
H22 H 1.085(4) 0.431(4) 0.433(2) 0.037(15) Uiso 1 1 d .
H23 H 0.985(3) 0.589(3) 0.4104(17) 0.012(12) Uiso 1 1 d .

loop_
_atom_site_aniso_label
_atom_site_aniso_U_11
_atom_site_aniso_U_22
_atom_site_aniso_U_33
_atom_site_aniso_U_23
_atom_site_aniso_U_13
_atom_site_aniso_U_12
W 0.02762(9) 0.02872(9) 0.02959(10) 0.00028(11) 0.01004(7) 0.00115(11)
Cl1 0.1012(15) 0.1137(17) 0.0640(12) -0.0077(11) 0.0183(11) 0.0196(12)
Cl2 0.1171(17) 0.0924(15) 0.0778(14) -0.0112(11) -0.0153(12) 0.0185(12)
Cl3 0.1210(18) 0.1098(17) 0.0939(16) 0.0104(13) 0.0260(14) 0.0022(14)
P1 0.0394(8) 0.0500(9) 0.0345(7) -0.0043(6) 0.0163(6) -0.0005(7)
O1 0.044(2) 0.042(2) 0.046(2) 0.0024(17) 0.0164(18) -0.0142(17)
O2 0.0371(19) 0.0309(18) 0.0295(18) 0.0009(14) 0.0140(15) 0.0020(15)
O3 0.0302(18) 0.078(3) 0.044(2) -0.007(2) 0.0114(16) -0.008(2)
O4 0.052(3) 0.063(3) 0.076(3) -0.028(2) 0.020(2) -0.024(2)
O5 0.068(3) 0.052(2) 0.038(2) 0.0186(19) -0.002(2) 0.006(2)
O6 0.086(3) 0.031(2) 0.053(3) 0.0011(19) 0.011(2) 0.001(2)
O7 0.034(2) 0.056(2) 0.055(2) -0.011(2) 0.0075(19) -0.0103(18)
N1 0.029(2) 0.028(2) 0.030(2) 0.0015(17) 0.0060(17) -0.0022(16)
N2 0.035(2) 0.031(2) 0.037(2) 0.0020(19) 0.011(2) 0.0053(19)
N3 0.039(2) 0.031(2) 0.044(3) -0.004(2) 0.015(2) -0.002(2)
N4 0.029(2) 0.033(2) 0.036(2) 0.0045(18) 0.0092(19) 0.0026(18)
N5 0.040(2) 0.029(2) 0.042(3) 0.0084(19) 0.014(2) 0.0027(18)
N6 0.033(2) 0.041(3) 0.041(3) 0.004(2) 0.008(2) 0.004(2)
N7 0.040(3) 0.037(3) 0.049(3) 0.004(2) 0.014(2) 0.009(2)
N8 0.038(2) 0.033(2) 0.031(2) 0.0037(18) 0.015(2) 0.0083(19)
C2 0.028(3) 0.025(2) 0.041(3) 0.001(2) 0.011(2) -0.001(2)
C3 0.030(2) 0.032(3) 0.032(3) 0.007(2) 0.010(2) 0.001(2)
C4 0.034(3) 0.026(3) 0.025(3) -0.006(2) 0.006(2) -0.002(2)
C5 0.027(3) 0.020(2) 0.034(3) 0.004(2) 0.006(2) -0.003(2)
C6 0.031(3) 0.026(2) 0.025(2) -0.0004(19) 0.008(2) 0.000(2)
C7 0.031(2) 0.023(2) 0.034(3) 0.001(2) 0.005(2) 0.002(2)
C8 0.033(3) 0.026(3) 0.027(2) -0.0033(19) 0.005(2) 0.0033(19)
C9 0.030(3) 0.031(3) 0.042(3) 0.004(2) 0.006(2) 0.006(2)
C10 0.039(3) 0.040(3) 0.040(3) 0.014(3) 0.016(3) 0.007(3)
C11 0.052(4) 0.061(4) 0.074(5) -0.013(3) 0.019(3) -0.028(3)
C12 0.057(3) 0.040(3) 0.030(3) 0.001(3) 0.015(2) 0.002(3)
C13 0.033(3) 0.093(5) 0.079(5) -0.006(4) 0.020(3) -0.014(3)
C14 0.077(5) 0.064(4) 0.059(4) 0.034(3) 0.008(4) 0.010(3)
C15 0.056(4) 0.037(4) 0.058(4) -0.008(3) 0.025(3) -0.007(3)
C16 0.051(4) 0.057(5) 0.057(4) -0.021(3) 0.003(3) -0.016(3)
C17 0.045(4) 0.047(4) 0.045(4) -0.001(3) 0.011(3) -0.004(3)
C18 0.043(3) 0.039(3) 0.051(4) 0.016(3) 0.013(3) 0.003(3)
C19 0.050(4) 0.053(4) 0.032(3) 0.005(3) 0.014(3) 0.001(3)
C20 0.042(3) 0.039(3) 0.035(3) 0.002(3) 0.012(2) 0.005(3)
C21 0.056(4) 0.046(3) 0.073(4) 0.009(3) 0.023(3) 0.024(3)
C22 0.035(4) 0.080(5) 0.090(5) 0.001(4) 0.019(4) 0.025(4)
C23 0.037(3) 0.053(4) 0.056(4) 0.006(3) 0.015(3) 0.002(3)
C24 0.069(4) 0.111(6) 0.038(4) 0.005(4) 0.022(3) 0.009(4)
C25 0.074(5) 0.089(5) 0.055(4) 0.008(4) 0.030(4) -0.029(4)
C26 0.080(5) 0.081(5) 0.060(4) -0.004(4) 0.037(4) 0.021(4)
C27 0.077(5) 0.117(7) 0.046(4) -0.019(4) 0.009(4) 0.016(5)
B1 0.053(4) 0.023(3) 0.056(4) 0.003(3) 0.022(3) 0.004(3)

loop_
_atom_type_symbol
_atom_type_description
_atom_type_scat_dispersion_real
_atom_type_scat_dispersion_imag
_atom_type_scat_source
C C 0.0033 0.0016 'International Tables Vol C Tables 4.2.6.8 and 6.1.1.4'
H H 0.0000 0.0000 'International Tables Vol C Tables 4.2.6.8 and 6.1.1.4'
B B 0.0013 0.0007 'International Tables Vol C Tables 4.2.6.8 and 6.1.1.4'
N N 0.0061 0.0033 'International Tables Vol C Tables 4.2.6.8 and 6.1.1.4'
O O 0.0106 0.0060 'International Tables Vol C Tables 4.2.6.8 and 6.1.1.4'
P P 0.1023 0.0942 'International Tables Vol C Tables 4.2.6.8 and 6.1.1.4'
Cl Cl 0.1484 0.1585 'International Tables Vol C Tables 4.2.6.8 and 6.1.1.4'
W W -0.8490 6.8722 'International Tables Vol C Tables 4.2.6.8 and 6.1.1.4'

loop_
_geom_angle_atom_site_label_1
_geom_angle_atom_site_label_2
_geom_angle_atom_site_label_3
_geom_angle
N8 W C5 99.25(17)
N8 W C4 100.13(17)
C5 W C4 38.57(16)
N8 W N6 87.58(16)
C5 W N6 158.64(16)
C4 W N6 159.81(16)
N8 W N4 97.44(15)
C5 W N4 82.53(15)
C4 W N4 120.33(15)
N6 W N4 76.50(14)
N8 W N2 171.72(15)
C5 W N2 88.54(15)
C4 W N2 87.69(16)
N6 W N2 84.14(14)
N4 W N2 80.71(14)
N8 W P1 90.86(12)
C5 W P1 116.94(12)
C4 W P1 78.38(13)
N6 W P1 82.92(11)
N4 W P1 157.40(10)
N2 W P1 88.06(10)
C25 P1 C24 101.6(3)
C25 P1 C26 103.7(3)
C24 P1 C26 99.4(3)
C25 P1 W 112.39(19)
C24 P1 W 121.52(19)
C26 P1 W 115.7(2)
C2 O1 C11 115.0(4)
C6 O2 C12 116.5(3)
C9 O3 C13 116.8(4)
C10 O5 C14 116.8(4)
C2 N1 C6 111.0(4)
C17 N2 N3 104.2(4)
C17 N2 W 135.1(4)
N3 N2 W 120.7(3)
C15 N3 N2 109.5(4)
C15 N3 B1 129.8(5)
N2 N3 B1 120.4(4)
C20 N4 N5 106.6(4)
C20 N4 W 132.5(4)
N5 N4 W 120.9(3)
C18 N5 N4 108.4(4)
C18 N5 B1 130.1(4)
N4 N5 B1 121.4(4)
C23 N6 N7 106.3(4)
C23 N6 W 129.8(4)
N7 N6 W 123.9(3)
N6 N7 C21 109.0(4)
N6 N7 B1 118.4(4)
C21 N7 B1 130.1(5)
O7 N8 W 171.7(3)
N1 C2 O1 125.4(4)
N1 C2 C3 120.1(4)
O1 C2 C3 114.4(4)
C2 C3 C4 108.1(4)
C2 C3 C8 106.4(4)
C4 C3 C8 104.0(3)
C5 C4 C3 110.2(4)
C5 C4 W 70.3(3)
C3 C4 W 129.5(3)
C4 C5 C6 110.7(4)
C4 C5 W 71.2(3)
C6 C5 W 128.6(3)
O2 C6 N1 112.5(3)
O2 C6 C5 107.1(3)
N1 C6 C5 112.4(4)
O2 C6 C7 111.8(3)
N1 C6 C7 104.3(3)
C5 C6 C7 108.8(4)
C9 C7 C8 111.9(4)
C9 C7 C6 113.6(4)
C8 C7 C6 107.4(3)
C10 C8 C7 112.6(4)
C10 C8 C3 111.0(4)
C7 C8 C3 108.0(3)
O4 C9 O3 123.2(5)
O4 C9 C7 126.1(5)
O3 C9 C7 110.7(4)
O6 C10 O5 124.2(5)
O6 C10 C8 126.2(5)
O5 C10 C8 109.6(5)
N3 C15 C16 108.9(5)
C15 C16 C17 104.5(6)
N2 C17 C16 112.9(6)
N5 C18 C19 108.5(5)
C18 C19 C20 105.5(5)
N4 C20 C19 111.0(5)
N7 C21 C22 108.5(5)
C21 C22 C23 105.7(6)
N6 C23 C22 110.5(6)
Cl2 C27 Cl1 111.5(5)
Cl2 C27 Cl3 111.4(4)
Cl1 C27 Cl3 110.7(4)
N7 B1 N5 107.3(4)
N7 B1 N3 109.9(4)
N5 B1 N3 108.0(4)

loop_
_geom_bond_atom_site_label_1
_geom_bond_atom_site_label_2
_geom_bond_distance
W N8 1.750(4)
W C5 2.195(4)
W C4 2.208(5)
W N6 2.219(4)
W N4 2.227(4)
W N2 2.251(4)
W P1 2.5058(13)
Cl1 C27 1.745(7)
Cl2 C27 1.729(8)
Cl3 C27 1.760(8)
P1 C25 1.810(5)
P1 C24 1.811(6)
P1 C26 1.818(5)
O1 C2 1.348(5)
O1 C11 1.445(6)
O2 C6 1.416(5)
O2 C12 1.429(5)
O3 C9 1.331(6)
O3 C13 1.441(5)
O4 C9 1.192(5)
O5 C10 1.328(6)
O5 C14 1.449(6)
O6 C10 1.190(6)
O7 N8 1.235(4)
N1 C2 1.251(5)
N1 C6 1.448(5)
N2 C17 1.333(6)
N2 N3 1.376(5)
N3 C15 1.352(6)
N3 B1 1.546(7)
N4 C20 1.308(6)
N4 N5 1.369(5)
N5 C18 1.345(6)
N5 B1 1.530(7)
N6 C23 1.341(6)
N6 N7 1.347(5)
N7 C21 1.349(6)
N7 B1 1.525(7)
C2 C3 1.502(6)
C3 C4 1.525(6)
C3 C8 1.572(6)
C4 C5 1.454(6)
C5 C6 1.528(6)
C6 C7 1.580(6)
C7 C9 1.509(6)
C7 C8 1.548(6)
C8 C10 1.527(6)
C15 C16 1.357(8)
C16 C17 1.369(8)
C18 C19 1.352(8)
C19 C20 1.370(7)
C21 C22 1.357(8)
C22 C23 1.358(8)
